data_7151110
loop_
_publ_author_name
'Marchetti, Francesco'
'Sayle, Kerry L.'
'Bentley, Johanne'
'Clegg, William'
'Curtin, Nicola J.'
'Endicott, Jane A.'
'Golding, Bernard T.'
'Griffin, Roger J.'
'Haggerty, Karen'
'Harrington, Ross W.'
'Mesguiche, Veronique'
'Newell, David R.'
'Noble, Martin E. M.'
'Parsons, Rachel J.'
'Pratt, David J.'
'Wang, Lan Z.'
'Hardcastle, Ian R.'

_publ_section_title
;
 Structure-based design of
 2-arylamino-4-cyclohexylmethoxy-5-nitroso-6-aminopyrimidine inhibitors
 of cyclin-dependent kinase 2.
;
_journal_issue 10
_journal_name_full 'Organic &amp; biomolecular chemistry'
_journal_page_first 1577
_journal_page_last 1585
_journal_paper_doi 10.1039/b703241b
_journal_volume 5
_journal_year 2007
_chemical_formula_moiety 'C27 H27 Cl N4 O3'
_chemical_formula_sum 'C27 H27 Cl N4 O3'
_chemical_formula_weight 490.98
_chemical_name_systematic
;
?
;
_space_group_IT_number 15
_symmetry_cell_setting monoclinic
_symmetry_space_group_name_Hall '-C 2yc'
_symmetry_space_group_name_H-M 'C 1 2/c 1'
_atom_sites_solution_hydrogens geom
_atom_sites_solution_primary direct
_atom_sites_solution_secondary difmap
_audit_creation_method SHELXL-97
_cell_angle_alpha 90.00
_cell_angle_beta 98.375(1)
_cell_angle_gamma 90.00
_cell_formula_units_Z 8
_cell_length_a 16.9620(14)
_cell_length_b 10.7877(9)
_cell_length_c 27.228(2)
_cell_measurement_reflns_used 4209
_cell_measurement_temperature 120(2)
_cell_measurement_theta_max 32.5
_cell_measurement_theta_min 3.65
_cell_volume 4929.1(7)
_computing_cell_refinement 'Bruker SAINT'
_computing_data_collection 'Bruker APEX2'
_computing_data_reduction 'Bruker SAINT'
_computing_molecular_graphics 'Bruker SHELXTL'
_computing_publication_material 'Bruker SHELXTL and local programs'
_computing_structure_refinement 'Bruker SHELXTL'
_computing_structure_solution 'Bruker SHELXTL'
_diffrn_ambient_temperature 120(2)
_diffrn_measured_fraction_theta_full 0.988
_diffrn_measured_fraction_theta_max 0.988
_diffrn_measurement_device_type 'Bruker APEX2 CCD diffractometer'
_diffrn_measurement_method 'thin-slice \w scans'
_diffrn_radiation_monochromator 'silicon 111'
_diffrn_radiation_source 'Daresbury SRS station 16.2smx'
_diffrn_radiation_type synchrotron
_diffrn_radiation_wavelength 0.8462
_diffrn_reflns_av_R_equivalents 0.0424
_diffrn_reflns_av_sigmaI/netI 0.0476
_diffrn_reflns_limit_h_max 21
_diffrn_reflns_limit_h_min -20
_diffrn_reflns_limit_k_max 13
_diffrn_reflns_limit_k_min -13
_diffrn_reflns_limit_l_max 33
_diffrn_reflns_limit_l_min -34
_diffrn_reflns_number 15124
_diffrn_reflns_theta_full 32.00
_diffrn_reflns_theta_max 32.00
_diffrn_reflns_theta_min 3.65
_diffrn_standards_decay_% 5
_diffrn_standards_number 0
_exptl_absorpt_coefficient_mu 0.192
_exptl_absorpt_correction_type none
_exptl_crystal_colour colourless
_exptl_crystal_density_diffrn 1.323
_exptl_crystal_density_method 'not measured'
_exptl_crystal_description block
_exptl_crystal_F_000 2064
_exptl_crystal_size_max 0.14
_exptl_crystal_size_mid 0.12
_exptl_crystal_size_min 0.08
_refine_diff_density_max 0.269
_refine_diff_density_min -0.308
_refine_diff_density_rms 0.057
_refine_ls_extinction_method none
_refine_ls_goodness_of_fit_ref 1.063
_refine_ls_hydrogen_treatment mixed
_refine_ls_matrix_type full
_refine_ls_number_parameters 323
_refine_ls_number_reflns 5026
_refine_ls_number_restraints 0
_refine_ls_restrained_S_all 1.063
_refine_ls_R_factor_all 0.0518
_refine_ls_R_factor_gt 0.0449
_refine_ls_shift/su_max 0.001
_refine_ls_shift/su_mean 0.000
_refine_ls_structure_factor_coef Fsqd
_refine_ls_weighting_details 'calc w=1/[\s^2^(Fo^2^)+(0.0578P)^2^+2.0037P] where P=(Fo^2^+2Fc^2^)/3'
_refine_ls_weighting_scheme calc
_refine_ls_wR_factor_gt 0.1102
_refine_ls_wR_factor_ref 0.1165
_reflns_number_gt 4256
_reflns_number_total 5026
_reflns_threshold_expression I>2\s(I)
_cod_data_source_file b703241b.txt
_cod_data_source_block rjg36_compound_4a
_cod_original_cell_volume 4929.0(7)
_cod_original_sg_symbol_H-M 'C 2/c'
_cod_database_code 7151110

loop_
_symmetry_equiv_pos_as_xyz
'x, y, z'
'-x, y, -z+1/2'
'x+1/2, y+1/2, z'
'-x+1/2, y+1/2, -z+1/2'
'-x, -y, -z'
'x, -y, z-1/2'
'-x+1/2, -y+1/2, -z'
'x+1/2, -y+1/2, z-1/2'

loop_
_atom_site_label
_atom_site_type_symbol
_atom_site_fract_x
_atom_site_fract_y
_atom_site_fract_z
_atom_site_U_iso_or_equiv
_atom_site_adp_type
_atom_site_occupancy
_atom_site_symmetry_multiplicity
_atom_site_calc_flag
_atom_site_refinement_flags
_atom_site_disorder_assembly
_atom_site_disorder_group
Cl1 Cl 0.09740(2) 0.66413(4) 0.145809(14) 0.02608(13) Uani 1 1 d . . .
O1 O 0.12047(7) 0.22738(11) 0.48910(4) 0.0281(3) Uani 1 1 d . . .
O2 O 0.29586(8) 0.88783(12) 0.46835(5) 0.0360(3) Uani 1 1 d . . .
O3 O 0.41518(8) 0.28997(10) 0.07987(4) 0.0294(3) Uani 1 1 d . . .
N1 N 0.09227(8) 0.55012(11) 0.22966(5) 0.0182(3) Uani 1 1 d . . .
N2 N 0.20690(7) 0.50353(12) 0.28973(5) 0.0174(3) Uani 1 1 d . . .
N3 N 0.07727(8) 0.45896(12) 0.30321(5) 0.0190(3) Uani 1 1 d . . .
H3 H 0.0283(13) 0.4783(17) 0.2931(7) 0.030(5) Uiso 1 1 d . . .
N4 N 0.33388(8) 0.55334(13) 0.27687(5) 0.0224(3) Uani 1 1 d . . .
C1 C 0.12899(9) 0.50481(13) 0.27377(5) 0.0161(3) Uani 1 1 d . . .
C2 C 0.14207(9) 0.59885(14) 0.20174(6) 0.0181(3) Uani 1 1 d . . .
C3 C 0.22350(9) 0.60383(14) 0.21284(6) 0.0198(3) Uani 1 1 d . . .
H3B H 0.2562 0.6389 0.1909 0.024 Uiso 1 1 calc R . .
C4 C 0.25503(9) 0.55279(14) 0.25939(6) 0.0183(3) Uani 1 1 d . . .
C5 C 0.09203(9) 0.40034(13) 0.35019(6) 0.0174(3) Uani 1 1 d . . .
C6 C 0.02516(9) 0.36962(14) 0.37182(6) 0.0195(3) Uani 1 1 d . . .
H6A H -0.0263 0.3882 0.3546 0.023 Uiso 1 1 calc R . .
C7 C 0.03158(10) 0.31257(14) 0.41800(6) 0.0212(3) Uani 1 1 d . . .
H7A H -0.0149 0.2929 0.4322 0.025 Uiso 1 1 calc R . .
C8 C 0.10687(10) 0.28449(14) 0.44328(6) 0.0209(3) Uani 1 1 d . . .
C9 C 0.17401(10) 0.31368(15) 0.42196(6) 0.0229(4) Uani 1 1 d . . .
H9A H 0.2253 0.2939 0.4391 0.028 Uiso 1 1 calc R . .
C10 C 0.16732(10) 0.37139(15) 0.37591(6) 0.0222(3) Uani 1 1 d . . .
H10A H 0.2139 0.3912 0.3619 0.027 Uiso 1 1 calc R . .
C11 C 0.05330(12) 0.21362(18) 0.51474(7) 0.0342(4) Uani 1 1 d . . .
H11A H 0.0708 0.1797 0.5479 0.051 Uiso 1 1 calc R . .
H11B H 0.0147 0.1570 0.4962 0.051 Uiso 1 1 calc R . .
H11C H 0.0283 0.2946 0.5177 0.051 Uiso 1 1 calc R . .
C12 C 0.36080(10) 0.52201(16) 0.32898(6) 0.0230(4) Uani 1 1 d . . .
H12A H 0.4190 0.5069 0.3336 0.028 Uiso 1 1 calc R . .
H12B H 0.3345 0.4442 0.3371 0.028 Uiso 1 1 calc R . .
C13 C 0.34289(9) 0.62272(15) 0.36464(6) 0.0204(3) Uani 1 1 d . . .
C14 C 0.32327(10) 0.74298(15) 0.34943(6) 0.0231(4) Uani 1 1 d . . .
H14A H 0.3205 0.7633 0.3153 0.028 Uiso 1 1 calc R . .
C15 C 0.30742(10) 0.83499(15) 0.38258(6) 0.0238(4) Uani 1 1 d . . .
H15A H 0.2943 0.9167 0.3711 0.029 Uiso 1 1 calc R . .
C16 C 0.31098(10) 0.80584(16) 0.43246(6) 0.0248(4) Uani 1 1 d . . .
C17 C 0.33027(11) 0.68528(16) 0.44877(6) 0.0286(4) Uani 1 1 d . . .
H17A H 0.3330 0.6650 0.4829 0.034 Uiso 1 1 calc R . .
C18 C 0.34538(10) 0.59582(16) 0.41517(6) 0.0256(4) Uani 1 1 d . . .
H18A H 0.3578 0.5139 0.4266 0.031 Uiso 1 1 calc R . .
C19 C 0.28095(13) 1.01341(18) 0.45405(7) 0.0404(5) Uani 1 1 d . . .
H19A H 0.2715 1.0621 0.4830 0.061 Uiso 1 1 calc R . .
H19B H 0.2339 1.0177 0.4286 0.061 Uiso 1 1 calc R . .
H19C H 0.3272 1.0470 0.4407 0.061 Uiso 1 1 calc R . .
C20 C 0.39143(10) 0.59891(16) 0.24602(6) 0.0236(4) Uani 1 1 d . . .
H20A H 0.4439 0.6089 0.2669 0.028 Uiso 1 1 calc R . .
H20B H 0.3742 0.6815 0.2327 0.028 Uiso 1 1 calc R . .
C21 C 0.40047(9) 0.51265(15) 0.20300(6) 0.0200(3) Uani 1 1 d . . .
C22 C 0.39608(11) 0.38494(16) 0.20761(6) 0.0294(4) Uani 1 1 d . . .
H22A H 0.3892 0.3501 0.2387 0.035 Uiso 1 1 calc R . .
C23 C 0.40157(11) 0.30685(15) 0.16762(7) 0.0290(4) Uani 1 1 d . . .
H23A H 0.3979 0.2196 0.1714 0.035 Uiso 1 1 calc R . .
C24 C 0.41248(10) 0.35708(15) 0.12190(6) 0.0215(3) Uani 1 1 d . . .
C25 C 0.42005(10) 0.48447(15) 0.11759(6) 0.0240(4) Uani 1 1 d . . .
H25A H 0.4298 0.5194 0.0870 0.029 Uiso 1 1 calc R . .
C26 C 0.41351(10) 0.56084(15) 0.15761(6) 0.0230(4) Uani 1 1 d . . .
H26A H 0.4180 0.6480 0.1539 0.028 Uiso 1 1 calc R . .
C27 C 0.39308(12) 0.16161(15) 0.08114(7) 0.0320(4) Uani 1 1 d . . .
H27A H 0.3881 0.1269 0.0476 0.048 Uiso 1 1 calc R . .
H27B H 0.3420 0.1543 0.0937 0.048 Uiso 1 1 calc R . .
H27C H 0.4341 0.1161 0.1031 0.048 Uiso 1 1 calc R . .

loop_
_atom_site_aniso_label
_atom_site_aniso_U_11
_atom_site_aniso_U_22
_atom_site_aniso_U_33
_atom_site_aniso_U_23
_atom_site_aniso_U_13
_atom_site_aniso_U_12
Cl1 0.0218(2) 0.0341(2) 0.0214(2) 0.00666(16) -0.00004(17) -0.00034(16)
O1 0.0281(7) 0.0365(7) 0.0206(6) 0.0061(5) 0.0060(5) 0.0018(5)
O2 0.0449(8) 0.0391(7) 0.0255(7) -0.0059(5) 0.0096(6) -0.0027(6)
O3 0.0402(8) 0.0232(6) 0.0255(6) -0.0005(5) 0.0070(6) 0.0014(5)
N1 0.0128(6) 0.0237(7) 0.0184(6) -0.0014(5) 0.0030(5) -0.0009(5)
N2 0.0111(6) 0.0235(6) 0.0181(6) -0.0032(5) 0.0041(5) -0.0007(5)
N3 0.0085(7) 0.0284(7) 0.0199(7) 0.0030(5) 0.0018(5) -0.0003(5)
N4 0.0116(7) 0.0370(8) 0.0187(7) -0.0007(6) 0.0032(5) -0.0021(6)
C1 0.0116(7) 0.0184(7) 0.0186(7) -0.0052(6) 0.0028(6) -0.0002(6)
C2 0.0170(8) 0.0207(7) 0.0164(7) -0.0018(6) 0.0016(6) 0.0005(6)
C3 0.0162(8) 0.0249(8) 0.0195(8) -0.0021(6) 0.0064(6) -0.0035(6)
C4 0.0124(8) 0.0227(8) 0.0208(8) -0.0060(6) 0.0061(6) -0.0007(6)
C5 0.0151(8) 0.0187(7) 0.0187(8) -0.0025(6) 0.0033(6) -0.0011(6)
C6 0.0135(8) 0.0210(7) 0.0244(8) -0.0009(6) 0.0043(6) 0.0008(6)
C7 0.0186(8) 0.0222(8) 0.0244(8) -0.0012(6) 0.0090(7) -0.0013(6)
C8 0.0242(9) 0.0211(8) 0.0177(8) -0.0012(6) 0.0033(7) -0.0009(6)
C9 0.0170(8) 0.0285(8) 0.0223(8) -0.0005(7) -0.0005(7) 0.0010(7)
C10 0.0144(8) 0.0299(8) 0.0227(8) -0.0001(7) 0.0044(6) -0.0027(7)
C11 0.0359(11) 0.0437(11) 0.0255(9) 0.0092(8) 0.0127(8) 0.0015(9)
C12 0.0120(8) 0.0342(9) 0.0220(8) 0.0020(7) 0.0002(6) 0.0004(7)
C13 0.0102(7) 0.0317(9) 0.0188(8) 0.0015(6) 0.0004(6) -0.0038(6)
C14 0.0179(8) 0.0348(9) 0.0161(8) 0.0025(7) 0.0012(6) -0.0046(7)
C15 0.0203(9) 0.0271(8) 0.0234(8) 0.0017(7) 0.0010(7) -0.0041(7)
C16 0.0195(9) 0.0345(9) 0.0207(8) -0.0029(7) 0.0040(7) -0.0062(7)
C17 0.0295(10) 0.0397(10) 0.0164(8) 0.0041(7) 0.0025(7) -0.0056(8)
C18 0.0238(9) 0.0307(9) 0.0221(8) 0.0070(7) 0.0028(7) -0.0016(7)
C19 0.0460(13) 0.0376(10) 0.0360(11) -0.0097(8) 0.0002(9) 0.0022(9)
C20 0.0116(8) 0.0351(9) 0.0250(9) -0.0022(7) 0.0057(7) -0.0045(7)
C21 0.0093(7) 0.0285(8) 0.0226(8) 0.0010(6) 0.0040(6) 0.0014(6)
C22 0.0346(11) 0.0315(9) 0.0254(9) 0.0073(7) 0.0157(8) 0.0051(8)
C23 0.0341(11) 0.0212(8) 0.0349(10) 0.0079(7) 0.0155(8) 0.0033(7)
C24 0.0181(8) 0.0243(8) 0.0224(8) 0.0005(6) 0.0040(7) 0.0040(6)
C25 0.0273(9) 0.0246(8) 0.0207(8) 0.0061(6) 0.0058(7) 0.0007(7)
C26 0.0219(9) 0.0221(8) 0.0250(8) 0.0037(6) 0.0039(7) -0.0012(6)
C27 0.0303(10) 0.0239(9) 0.0403(11) -0.0035(7) -0.0005(9) 0.0004(7)

loop_
_atom_type_symbol
_atom_type_description
_atom_type_scat_dispersion_real
_atom_type_scat_dispersion_imag
_atom_type_scat_source
C C 0.0033 0.0016 'International Tables Vol C Tables 4.2.6.8 and 6.1.1.4'
H H 0.0000 0.0000 'International Tables Vol C Tables 4.2.6.8 and 6.1.1.4'
N N 0.0061 0.0033 'International Tables Vol C Tables 4.2.6.8 and 6.1.1.4'
O O 0.0106 0.0060 'International Tables Vol C Tables 4.2.6.8 and 6.1.1.4'
Cl Cl 0.1484 0.1585 'International Tables Vol C Tables 4.2.6.8 and 6.1.1.4'

loop_
_geom_angle_atom_site_label_1
_geom_angle_atom_site_label_2
_geom_angle_atom_site_label_3
_geom_angle
_geom_angle_site_symmetry_1
_geom_angle_site_symmetry_3
_geom_angle_publ_flag
C8 O1 C11 116.62(13) . . ?
C16 O2 C19 117.67(14) . . ?
C24 O3 C27 116.86(14) . . ?
C1 N1 C2 113.63(13) . . ?
C1 N2 C4 117.14(13) . . ?
H3 N3 C1 113.3(13) . . ?
H3 N3 C5 115.6(13) . . ?
C1 N3 C5 130.41(14) . . ?
C4 N4 C12 119.51(13) . . ?
C4 N4 C20 120.51(13) . . ?
C12 N4 C20 119.58(12) . . ?
N1 C1 N2 126.69(14) . . ?
N1 C1 N3 113.45(13) . . ?
N2 C1 N3 119.85(14) . . ?
Cl1 C2 N1 115.36(12) . . ?
Cl1 C2 C3 118.11(12) . . ?
N1 C2 C3 126.53(14) . . ?
C2 C3 H3B 122.6 . . ?
C2 C3 C4 114.81(14) . . ?
H3B C3 C4 122.6 . . ?
N2 C4 N4 116.15(14) . . ?
N2 C4 C3 121.18(14) . . ?
N4 C4 C3 122.64(14) . . ?
N3 C5 C6 116.15(13) . . ?
N3 C5 C10 125.45(14) . . ?
C6 C5 C10 118.40(14) . . ?
C5 C6 H6A 119.1 . . ?
C5 C6 C7 121.79(14) . . ?
H6A C6 C7 119.1 . . ?
C6 C7 H7A 120.4 . . ?
C6 C7 C8 119.26(15) . . ?
H7A C7 C8 120.4 . . ?
O1 C8 C7 124.35(15) . . ?
O1 C8 C9 116.11(14) . . ?
C7 C8 C9 119.54(15) . . ?
C8 C9 H9A 119.5 . . ?
C8 C9 C10 121.00(15) . . ?
H9A C9 C10 119.5 . . ?
C5 C10 C9 120.00(15) . . ?
C5 C10 H10A 120.0 . . ?
C9 C10 H10A 120.0 . . ?
O1 C11 H11A 109.5 . . ?
O1 C11 H11B 109.5 . . ?
O1 C11 H11C 109.5 . . ?
H11A C11 H11B 109.5 . . ?
H11A C11 H11C 109.5 . . ?
H11B C11 H11C 109.5 . . ?
N4 C12 H12A 109.0 . . ?
N4 C12 H12B 109.0 . . ?
N4 C12 C13 113.04(13) . . ?
H12A C12 H12B 107.8 . . ?
H12A C12 C13 109.0 . . ?
H12B C12 C13 109.0 . . ?
C12 C13 C14 122.71(14) . . ?
C12 C13 C18 120.01(15) . . ?
C14 C13 C18 117.29(15) . . ?
C13 C14 H14A 118.9 . . ?
C13 C14 C15 122.22(15) . . ?
H14A C14 C15 118.9 . . ?
C14 C15 H15A 120.4 . . ?
C14 C15 C16 119.19(15) . . ?
H15A C15 C16 120.4 . . ?
O2 C16 C15 124.49(16) . . ?
O2 C16 C17 115.71(15) . . ?
C15 C16 C17 119.79(16) . . ?
C16 C17 H17A 120.1 . . ?
C16 C17 C18 119.86(15) . . ?
H17A C17 C18 120.1 . . ?
C13 C18 C17 121.64(16) . . ?
C13 C18 H18A 119.2 . . ?
C17 C18 H18A 119.2 . . ?
O2 C19 H19A 109.5 . . ?
O2 C19 H19B 109.5 . . ?
O2 C19 H19C 109.5 . . ?
H19A C19 H19B 109.5 . . ?
H19A C19 H19C 109.5 . . ?
H19B C19 H19C 109.5 . . ?
N4 C20 H20A 109.0 . . ?
N4 C20 H20B 109.0 . . ?
N4 C20 C21 112.78(13) . . ?
H20A C20 H20B 107.8 . . ?
H20A C20 C21 109.0 . . ?
H20B C20 C21 109.0 . . ?
C20 C21 C22 121.70(15) . . ?
C20 C21 C26 120.24(15) . . ?
C22 C21 C26 118.06(15) . . ?
C21 C22 H22A 119.3 . . ?
C21 C22 C23 121.37(16) . . ?
H22A C22 C23 119.3 . . ?
C22 C23 H23A 120.1 . . ?
C22 C23 C24 119.76(15) . . ?
H23A C23 C24 120.1 . . ?
O3 C24 C23 124.69(15) . . ?
O3 C24 C25 116.18(14) . . ?
C23 C24 C25 119.12(15) . . ?
C24 C25 H25A 119.9 . . ?
C24 C25 C26 120.30(15) . . ?
H25A C25 C26 119.9 . . ?
C21 C26 C25 121.32(15) . . ?
C21 C26 H26A 119.3 . . ?
C25 C26 H26A 119.3 . . ?
O3 C27 H27A 109.5 . . ?
O3 C27 H27B 109.5 . . ?
O3 C27 H27C 109.5 . . ?
H27A C27 H27B 109.5 . . ?
H27A C27 H27C 109.5 . . ?
H27B C27 H27C 109.5 . . ?

loop_
_geom_bond_atom_site_label_1
_geom_bond_atom_site_label_2
_geom_bond_distance
_geom_bond_site_symmetry_2
_geom_bond_publ_flag
Cl1 C2 1.7473(15) . ?
O1 C8 1.3802(19) . ?
O1 C11 1.428(2) . ?
O2 C16 1.369(2) . ?
O2 C19 1.422(2) . ?
O3 C24 1.361(2) . ?
O3 C27 1.436(2) . ?
N1 C1 1.3607(19) . ?
N1 C2 1.325(2) . ?
N2 C1 1.3296(19) . ?
N2 C4 1.352(2) . ?
N3 H3 0.86(2) . ?
N3 C1 1.364(2) . ?
N3 C5 1.4163(19) . ?
N4 C4 1.353(2) . ?
N4 C12 1.465(2) . ?
N4 C20 1.463(2) . ?
C2 C3 1.371(2) . ?
C3 H3B 0.950 . ?
C3 C4 1.414(2) . ?
C5 C6 1.392(2) . ?
C5 C10 1.399(2) . ?
C6 H6A 0.950 . ?
C6 C7 1.390(2) . ?
C7 H7A 0.950 . ?
C7 C8 1.393(2) . ?
C8 C9 1.388(2) . ?
C9 H9A 0.950 . ?
C9 C10 1.389(2) . ?
C10 H10A 0.950 . ?
C11 H11A 0.980 . ?
C11 H11B 0.980 . ?
C11 H11C 0.980 . ?
C12 H12A 0.990 . ?
C12 H12B 0.990 . ?
C12 C13 1.517(2) . ?
C13 C14 1.387(2) . ?
C13 C18 1.401(2) . ?
C14 H14A 0.950 . ?
C14 C15 1.394(2) . ?
C15 H15A 0.950 . ?
C15 C16 1.387(2) . ?
C16 C17 1.398(2) . ?
C17 H17A 0.950 . ?
C17 C18 1.379(2) . ?
C18 H18A 0.950 . ?
C19 H19A 0.980 . ?
C19 H19B 0.980 . ?
C19 H19C 0.980 . ?
C20 H20A 0.990 . ?
C20 H20B 0.990 . ?
C20 C21 1.521(2) . ?
C21 C22 1.386(2) . ?
C21 C26 1.388(2) . ?
C22 H22A 0.950 . ?
C22 C23 1.391(2) . ?
C23 H23A 0.950 . ?
C23 C24 1.395(2) . ?
C24 C25 1.387(2) . ?
C25 H25A 0.950 . ?
C25 C26 1.383(2) . ?
C26 H26A 0.950 . ?
C27 H27A 0.980 . ?
C27 H27B 0.980 . ?
C27 H27C 0.980 . ?

loop_
_geom_hbond_atom_site_label_D
_geom_hbond_atom_site_label_H
_geom_hbond_atom_site_label_A
_geom_hbond_distance_DH
_geom_hbond_distance_HA
_geom_hbond_distance_DA
_geom_hbond_angle_DHA
_geom_hbond_site_symmetry_A
N3 H3 N1 0.86(2) 2.19(2) 3.0476(19) 173.1(17) 2

loop_
_geom_torsion_atom_site_label_1
_geom_torsion_atom_site_label_2
_geom_torsion_atom_site_label_3
_geom_torsion_atom_site_label_4
_geom_torsion
_geom_torsion_site_symmetry_1
_geom_torsion_site_symmetry_2
_geom_torsion_site_symmetry_3
_geom_torsion_site_symmetry_4
_geom_torsion_publ_flag
C4 N2 C1 N1 0.4(2) . . . . ?
C4 N2 C1 N3 -178.53(13) . . . . ?
C2 N1 C1 N2 -1.4(2) . . . . ?
C2 N1 C1 N3 177.66(13) . . . . ?
C5 N3 C1 N1 177.23(14) . . . . ?
C5 N3 C1 N2 -3.7(2) . . . . ?
C1 N1 C2 Cl1 -177.45(10) . . . . ?
C1 N1 C2 C3 1.7(2) . . . . ?
Cl1 C2 C3 C4 178.02(11) . . . . ?
N1 C2 C3 C4 -1.1(2) . . . . ?
C1 N2 C4 N4 178.40(13) . . . . ?
C1 N2 C4 C3 0.3(2) . . . . ?
C12 N4 C4 N2 -10.3(2) . . . . ?
C12 N4 C4 C3 167.78(14) . . . . ?
C20 N4 C4 N2 176.97(13) . . . . ?
C20 N4 C4 C3 -4.9(2) . . . . ?
C2 C3 C4 N2 0.0(2) . . . . ?
C2 C3 C4 N4 -177.97(14) . . . . ?
C1 N3 C5 C6 176.79(15) . . . . ?
C1 N3 C5 C10 -3.3(3) . . . . ?
N3 C5 C6 C7 -179.55(14) . . . . ?
C10 C5 C6 C7 0.6(2) . . . . ?
C5 C6 C7 C8 -0.4(2) . . . . ?
C11 O1 C8 C7 -9.6(2) . . . . ?
C11 O1 C8 C9 170.94(14) . . . . ?
C6 C7 C8 O1 -179.60(14) . . . . ?
C6 C7 C8 C9 -0.1(2) . . . . ?
O1 C8 C9 C10 -179.97(14) . . . . ?
C7 C8 C9 C10 0.5(2) . . . . ?
C8 C9 C10 C5 -0.4(2) . . . . ?
N3 C5 C10 C9 179.96(14) . . . . ?
C6 C5 C10 C9 -0.2(2) . . . . ?
C4 N4 C12 C13 -72.25(18) . . . . ?
C20 N4 C12 C13 100.54(17) . . . . ?
N4 C12 C13 C14 -16.2(2) . . . . ?
N4 C12 C13 C18 163.41(14) . . . . ?
C12 C13 C14 C15 -179.59(15) . . . . ?
C18 C13 C14 C15 0.8(2) . . . . ?
C13 C14 C15 C16 -0.3(2) . . . . ?
C19 O2 C16 C15 -4.6(3) . . . . ?
C19 O2 C16 C17 176.10(16) . . . . ?
C14 C15 C16 O2 -179.31(15) . . . . ?
C14 C15 C16 C17 0.0(2) . . . . ?
O2 C16 C17 C18 179.11(16) . . . . ?
C15 C16 C17 C18 -0.2(3) . . . . ?
C16 C17 C18 C13 0.8(3) . . . . ?
C12 C13 C18 C17 179.31(15) . . . . ?
C14 C13 C18 C17 -1.0(2) . . . . ?
C4 N4 C20 C21 -70.51(19) . . . . ?
C12 N4 C20 C21 116.77(15) . . . . ?
N4 C20 C21 C22 -35.5(2) . . . . ?
N4 C20 C21 C26 144.52(15) . . . . ?
C20 C21 C22 C23 177.69(16) . . . . ?
C26 C21 C22 C23 -2.3(3) . . . . ?
C21 C22 C23 C24 0.6(3) . . . . ?
C27 O3 C24 C23 10.0(2) . . . . ?
C27 O3 C24 C25 -168.96(15) . . . . ?
C22 C23 C24 O3 -177.01(16) . . . . ?
C22 C23 C24 C25 1.9(3) . . . . ?
O3 C24 C25 C26 176.34(15) . . . . ?
C23 C24 C25 C26 -2.7(3) . . . . ?
C24 C25 C26 C21 0.9(3) . . . . ?
C20 C21 C26 C25 -178.45(15) . . . . ?
C22 C21 C26 C25 1.6(2) . . . . ?

loop_
_cod_related_entry_id
_cod_related_entry_database
_cod_related_entry_code
1 ChemSpider 17623964
